data_7049771
loop_
_publ_author_name
'Zhang, Lin-Tao'
'Zhu, Xiao-Quan'
'Hu, Sheng-Min'
'Zhang, Yu-Xiao'
'Su, Shao-Dong'
'Yang, Yu-Ying'
'Wu, Xin-Tao'
'Sheng, Tian-Lu'

_publ_section_title
;
 Influence of ligand substitution at the donor and acceptor center on MMCT
 in a cyanide-bridged mixed-valence system.
;
_journal_issue 22
_journal_name_full 'Dalton transactions (Cambridge, England : 2003)'
_journal_page_first 7809
_journal_page_last 7816
_journal_paper_doi 10.1039/c9dt01303b
_journal_volume 48
_journal_year 2019
_chemical_formula_moiety 'C58 H55 N9 P2 Ru2, 2(F6 P)'
_chemical_formula_sum 'C58 H55 F12 N9 P4 Ru2'
_chemical_formula_weight 1432.13
_space_group_crystal_system monoclinic
_space_group_IT_number 14
_space_group_name_Hall '-P 2yn'
_space_group_name_H-M_alt 'P 1 21/n 1'
_symmetry_space_group_name_Hall '-P 2yn'
_symmetry_space_group_name_H-M 'P 1 21/n 1'
_atom_sites_solution_hydrogens geom
_atom_sites_solution_primary direct
_audit_creation_date 2019-01-17
_audit_creation_method
;
Olex2 1.2
(compiled 2017.08.10 svn.r3458 for OlexSys, GUI svn.r5381)
;
_audit_update_record
;
2019-01-29 deposited with the CCDC.    2019-04-17 downloaded from the CCDC.
;
_cell_angle_alpha 90
_cell_angle_beta 100.182(9)
_cell_angle_gamma 90
_cell_formula_units_Z 4
_cell_length_a 12.637(8)
_cell_length_b 26.812(15)
_cell_length_c 19.841(13)
_cell_measurement_reflns_used 17372
_cell_measurement_temperature 293(2)
_cell_measurement_theta_max 27.4855
_cell_measurement_theta_min 2.0858
_cell_volume 6617(7)
_computing_molecular_graphics 'Olex2 (Dolomanov et al., 2009)'
_computing_publication_material 'Olex2 (Dolomanov et al., 2009)'
_computing_structure_refinement 'ShelXL (Sheldrick, 2015)'
_computing_structure_solution 'XS (Sheldrick, 2008)'
_diffrn_ambient_temperature 293(2)
_diffrn_detector_area_resol_mean 28.5714
_diffrn_measured_fraction_theta_full 0.980
_diffrn_measured_fraction_theta_max 0.980
_diffrn_measurement_device_type 'Bruker P4'
_diffrn_measurement_method '\w scans'
_diffrn_radiation_monochromator graphite
_diffrn_radiation_type MoK\a
_diffrn_radiation_wavelength 0.71073
_diffrn_reflns_av_R_equivalents 0.0696
_diffrn_reflns_av_unetI/netI 0.0665
_diffrn_reflns_Laue_measured_fraction_full 0.980
_diffrn_reflns_Laue_measured_fraction_max 0.980
_diffrn_reflns_limit_h_max 16
_diffrn_reflns_limit_h_min -16
_diffrn_reflns_limit_k_max 34
_diffrn_reflns_limit_k_min -34
_diffrn_reflns_limit_l_max 25
_diffrn_reflns_limit_l_min -25
_diffrn_reflns_number 75792
_diffrn_reflns_point_group_measured_fraction_full 0.980
_diffrn_reflns_point_group_measured_fraction_max 0.980
_diffrn_reflns_theta_full 25.242
_diffrn_reflns_theta_max 27.560
_diffrn_reflns_theta_min 2.506
_exptl_absorpt_coefficient_mu 0.630
_exptl_absorpt_correction_T_max 1.0000
_exptl_absorpt_correction_T_min 0.5237
_exptl_absorpt_correction_type multi-scan
_exptl_crystal_colour red
_exptl_crystal_density_diffrn 1.438
_exptl_crystal_description prism
_exptl_crystal_F_000 2888
_refine_diff_density_max 3.214
_refine_diff_density_min -1.065
_refine_diff_density_rms 0.123
_refine_ls_extinction_method none
_refine_ls_goodness_of_fit_ref 1.094
_refine_ls_hydrogen_treatment constr
_refine_ls_matrix_type full
_refine_ls_number_parameters 771
_refine_ls_number_reflns 14978
_refine_ls_number_restraints 12
_refine_ls_restrained_S_all 1.095
_refine_ls_R_factor_all 0.1021
_refine_ls_R_factor_gt 0.0866
_refine_ls_shift/su_max 0.001
_refine_ls_shift/su_mean 0.000
_refine_ls_structure_factor_coef Fsqd
_refine_ls_weighting_details 'w=1/[\s^2^(Fo^2^)+(0.1547P)^2^] where P=(Fo^2^+2Fc^2^)/3'
_refine_ls_weighting_scheme calc
_refine_ls_wR_factor_gt 0.2449
_refine_ls_wR_factor_ref 0.2699
_reflns_Friedel_coverage 0.000
_reflns_number_gt 11711
_reflns_number_total 14978
_reflns_threshold_expression 'I > 2\s(I)'
_cod_data_source_file c9dt01303b2.cif
_cod_data_source_block a
_cod_depositor_comments
;
The following automatic conversions were performed:

'_exptl_absorpt_correction_type' value 'Multi-scan' changed to
'multi-scan' according to
/home/data/users/saulius/crontab/automatic-downloads/rss-feeds/RSC/lib/dictionaries/cif_core.dic
dictionary named 'cif_core.dic' version 2.4.2 from 2011-04-26.

Automatic conversion script
Id: cif_fix_values 4973 2017-02-22 13:04:09Z antanas 

 Adding full bibliography for 7049771--7049776.cif.
;
_cod_original_cell_volume 6616(7)
_cod_database_code 7049771
_shelx_shelxl_version_number 2017/1
_shelx_space_group_comment
;
The symmetry employed for this shelxl refinement is uniquely defined
by the following loop, which should always be used as a source of
symmetry information in preference to the above space-group names.
They are only intended as comments.
;
_olex2_refinement_description
;
1. Fixed Uiso
 At 1.2 times of:
  All C(H) groups, All C(H,H) groups
 At 1.5 times of:
  All C(H,H,H) groups
2. Uiso/Uaniso restraints and constraints
C35 \\sim C34 \\sim C36: within 2A with sigma of 0.01 and sigma for terminal
atoms of 0.02
3.a Ternary CH refined with riding coordinates:
 C13(H13)
3.b Secondary CH2 refined with riding coordinates:
 C44(H44A,H44B)
3.c Aromatic/amide H refined with riding coordinates:
 C53(H53), C22(H22), C17(H17), C3(H3), C14(H14), C19(H19), C52(H52), C1(H1),
 C10(H10), C39(H39), C43(H43), C16(H16), C18(H18), C20(H20), C40(H40), C56(H56),
  C42(H42), C54(H54), C9(H9), C15(H15), C8(H8), C6(H6), C2(H2), C5(H5),
 C21(H21), C46(H46), C50(H50), C55(H55), C9AA(H9AA), C41(H41), C34(H34),
 C47(H47), C48(H48), C49(H49), C37(H37), C35(H35), C36(H36)
3.d Idealised Me refined as rotating group:
 C29(H29A,H29B,H29C), C30(H30A,H30B,H30C), C32(H32A,H32B,H32C), C1BA(H1BA,H1BB,
 H1BC), C31(H31A,H31B,H31C)
;
_olex2_submission_special_instructions 'No special instructions were received'

loop_
_space_group_symop_operation_xyz
'x, y, z'
'-x+1/2, y+1/2, -z+1/2'
'-x, -y, -z'
'x-1/2, -y-1/2, z-1/2'

loop_
_atom_site_label
_atom_site_type_symbol
_atom_site_fract_x
_atom_site_fract_y
_atom_site_fract_z
_atom_site_U_iso_or_equiv
_atom_site_adp_type
_atom_site_occupancy
_atom_site_site_symmetry_order
_atom_site_calc_flag
_atom_site_refinement_flags_posn
_atom_site_refinement_flags_adp
Ru2 Ru 0.52119(3) 0.13763(2) 0.37895(2) 0.04989(15) Uani 1 1 d . .
Ru1 Ru 0.51847(3) 0.25678(2) 0.58620(2) 0.05162(15) Uani 1 1 d . .
P2 P 0.61980(10) 0.19487(5) 0.32877(7) 0.0514(3) Uani 1 1 d . .
P1 P 0.70147(11) 0.12048(6) 0.41350(8) 0.0593(3) Uani 1 1 d . .
P4 P 0.52097(14) 0.23122(8) 0.90866(10) 0.0796(5) Uani 1 1 d . .
N6 N 0.6412(3) 0.30142(16) 0.5626(2) 0.0577(10) Uani 1 1 d . .
N9 N 0.5336(3) 0.18446(15) 0.4627(2) 0.0523(9) Uani 1 1 d . .
N3 N 0.4429(4) 0.35786(16) 0.5390(2) 0.0596(11) Uani 1 1 d . .
N1 N 0.4006(4) 0.21203(17) 0.6132(2) 0.0623(11) Uani 1 1 d . .
N8 N 0.5120(4) 0.30705(15) 0.6679(2) 0.0560(10) Uani 1 1 d . .
C53 C 0.5116(6) 0.3348(2) 0.3639(4) 0.0757(16) Uani 1 1 d . .
H53 H 0.452359 0.348788 0.378690 0.091 Uiso 1 1 calc R .
N4 N 0.4200(4) 0.30834(16) 0.5261(2) 0.0559(9) Uani 1 1 d . .
N2 N 0.6101(4) 0.20967(16) 0.6543(2) 0.0626(11) Uani 1 1 d . .
C51 C 0.6076(5) 0.26242(19) 0.3358(3) 0.0574(12) Uani 1 1 d . .
F10 F 0.5045(4) 0.28851(19) 0.8905(3) 0.1102(16) Uani 1 1 d . .
C22 C 0.3312(5) 0.3075(2) 0.4795(3) 0.0636(13) Uani 1 1 d . .
H22 H 0.297326 0.278664 0.460739 0.076 Uiso 1 1 calc R .
N7 N 0.5229(4) 0.35643(15) 0.6560(3) 0.0607(11) Uani 1 1 d . .
C44 C 0.7510(4) 0.1793(2) 0.3814(3) 0.0626(12) Uani 1 1 d . .
H44A H 0.774131 0.203375 0.417492 0.075 Uiso 1 1 calc R .
H44B H 0.806986 0.174039 0.354480 0.075 Uiso 1 1 calc R .
N5 N 0.6329(4) 0.35201(16) 0.5684(2) 0.0601(10) Uani 1 1 d . .
C17 C 0.5166(5) 0.3834(2) 0.7114(3) 0.0671(14) Uani 1 1 d . .
H17 H 0.519930 0.417942 0.714524 0.081 Uiso 1 1 calc R .
C12 C 0.5502(6) 0.1740(2) 0.6813(3) 0.0678(15) Uani 1 1 d . .
C38 C 0.7651(5) 0.1158(2) 0.5043(3) 0.0690(14) Uani 1 1 d . .
C23 C 0.5297(4) 0.21074(18) 0.5083(3) 0.0531(10) Uani 1 1 d . .
C27 C 0.3962(5) 0.0876(2) 0.4066(4) 0.0721(15) Uani 1 1 d . .
F12 F 0.6034(4) 0.24648(18) 0.9761(2) 0.0985(13) Uani 1 1 d . .
C25 C 0.4309(5) 0.0916(2) 0.2977(4) 0.0720(16) Uani 1 1 d . .
F8 F 0.5386(5) 0.17454(19) 0.9283(3) 0.1247(18) Uani 1 1 d . .
F9 F 0.4253(4) 0.2339(2) 0.9518(3) 0.1173(18) Uani 1 1 d . .
C11 C 0.4405(5) 0.17366(19) 0.6580(3) 0.0656(14) Uani 1 1 d . .
C3 C 0.2634(8) 0.1414(3) 0.6543(5) 0.104(3) Uani 1 1 d . .
H3 H 0.217361 0.116838 0.665225 0.125 Uiso 1 1 calc R .
C14 C 0.7110(5) 0.3764(3) 0.5459(3) 0.0729(15) Uani 1 1 d . .
H14 H 0.720152 0.410815 0.544977 0.087 Uiso 1 1 calc R .
C19 C 0.5014(5) 0.3037(2) 0.7332(3) 0.0658(13) Uani 1 1 d . .
H19 H 0.493125 0.274003 0.755923 0.079 Uiso 1 1 calc R .
C52 C 0.5195(5) 0.2833(2) 0.3574(3) 0.0633(13) Uani 1 1 d . .
H52 H 0.465027 0.262881 0.367634 0.076 Uiso 1 1 calc R .
F7 F 0.6178(4) 0.2304(2) 0.8675(3) 0.1049(14) Uani 1 1 d . .
C1 C 0.2965(5) 0.2138(3) 0.5935(4) 0.0769(16) Uani 1 1 d . .
H1 H 0.268689 0.239388 0.563880 0.092 Uiso 1 1 calc R .
C10 C 0.7143(6) 0.2129(2) 0.6789(3) 0.0779(18) Uani 1 1 d . .
H10 H 0.754620 0.237085 0.661393 0.094 Uiso 1 1 calc R .
C39 C 0.8574(6) 0.1395(3) 0.5308(4) 0.095(2) Uani 1 1 d . .
H39 H 0.888003 0.161718 0.503786 0.113 Uiso 1 1 calc R .
C43 C 0.7205(7) 0.0815(3) 0.5445(4) 0.093(2) Uani 1 1 d . .
H43 H 0.656067 0.065393 0.527762 0.111 Uiso 1 1 calc R .
C4 C 0.3730(7) 0.1382(2) 0.6800(4) 0.0806(19) Uani 1 1 d . .
C16 C 0.7304(5) 0.2953(3) 0.5353(3) 0.0738(15) Uani 1 1 d . .
H16 H 0.757637 0.264444 0.525306 0.089 Uiso 1 1 calc R .
C18 C 0.5044(6) 0.3512(2) 0.7629(3) 0.0721(15) Uani 1 1 d . .
H18 H 0.499150 0.359097 0.807847 0.087 Uiso 1 1 calc R .
C20 C 0.3681(5) 0.3867(2) 0.5008(3) 0.0689(15) Uani 1 1 d . .
H20 H 0.366709 0.421364 0.500906 0.083 Uiso 1 1 calc R .
C40 C 0.9081(7) 0.1309(4) 0.5994(4) 0.104(3) Uani 1 1 d . .
H40 H 0.969538 0.148796 0.617869 0.125 Uiso 1 1 calc R .
C56 C 0.6879(6) 0.2934(3) 0.3198(4) 0.085(2) Uani 1 1 d . .
H56 H 0.746507 0.279649 0.303984 0.102 Uiso 1 1 calc R .
C42 C 0.7759(9) 0.0724(4) 0.6106(4) 0.113(3) Uani 1 1 d . .
H42 H 0.749293 0.048623 0.637402 0.135 Uiso 1 1 calc R .
C54 C 0.5929(7) 0.3651(2) 0.3483(4) 0.086(2) Uani 1 1 d . .
H54 H 0.587776 0.399609 0.351948 0.103 Uiso 1 1 calc R .
C28 C 0.3428(5) 0.1306(2) 0.3750(4) 0.0694(15) Uani 1 1 d . .
C29 C 0.3139(6) 0.1694(4) 0.2526(4) 0.102(3) Uani 1 1 d . .
H29A H 0.297821 0.199846 0.274151 0.153 Uiso 1 1 calc GR .
H29B H 0.248764 0.155475 0.227372 0.153 Uiso 1 1 calc GR .
H29C H 0.363010 0.176132 0.221941 0.153 Uiso 1 1 calc GR .
C13 C 0.5356(5) 0.3724(2) 0.5885(3) 0.0583(12) Uani 1 1 d . .
H13 H 0.540675 0.408827 0.588429 0.070 Uiso 1 1 calc R .
C9 C 0.7661(7) 0.1809(3) 0.7304(4) 0.102(3) Uani 1 1 d . .
H9 H 0.839283 0.184268 0.747198 0.122 Uiso 1 1 calc R .
C15 C 0.7765(6) 0.3405(3) 0.5240(4) 0.0815(18) Uani 1 1 d . .
H15 H 0.838361 0.345728 0.505631 0.098 Uiso 1 1 calc R .
C24 C 0.3638(5) 0.1332(2) 0.3061(3) 0.0679(14) Uani 1 1 d . .
C8 C 0.7067(9) 0.1446(3) 0.7558(4) 0.106(3) Uani 1 1 d . .
H8 H 0.740217 0.123076 0.789737 0.127 Uiso 1 1 calc R .
F11 F 0.4421(4) 0.2177(3) 0.8409(3) 0.130(2) Uani 1 1 d . .
C6 C 0.5314(10) 0.1032(3) 0.7540(5) 0.113(3) Uani 1 1 d . .
H6 H 0.561050 0.080133 0.787032 0.136 Uiso 1 1 calc R .
C30 C 0.4521(8) 0.0754(4) 0.2264(4) 0.109(3) Uani 1 1 d . .
H30A H 0.495360 0.100154 0.209190 0.164 Uiso 1 1 calc GR .
H30B H 0.384848 0.072052 0.195533 0.164 Uiso 1 1 calc GR .
H30C H 0.489200 0.044026 0.230293 0.164 Uiso 1 1 calc GR .
C7 C 0.5988(8) 0.1398(3) 0.7314(4) 0.090(2) Uani 1 1 d . .
C2 C 0.2232(7) 0.1798(3) 0.6138(5) 0.102(3) Uani 1 1 d . .
H2 H 0.149510 0.183619 0.599699 0.122 Uiso 1 1 calc R .
C5 C 0.4238(10) 0.1014(3) 0.7281(5) 0.107(3) Uani 1 1 d . .
H5 H 0.382465 0.075830 0.741712 0.129 Uiso 1 1 calc R .
C32 C 0.3901(9) 0.0696(4) 0.4783(6) 0.126(4) Uani 1 1 d . .
H32A H 0.458310 0.055929 0.499116 0.189 Uiso 1 1 calc GR .
H32B H 0.335656 0.044364 0.475985 0.189 Uiso 1 1 calc GR .
H32C H 0.372445 0.097090 0.505314 0.189 Uiso 1 1 calc GR .
C26 C 0.4471(5) 0.0625(2) 0.3585(4) 0.0711(15) Uani 1 1 d . .
C45 C 0.6345(4) 0.1876(2) 0.2396(3) 0.0585(12) Uani 1 1 d . .
C21 C 0.2949(5) 0.3565(2) 0.4621(3) 0.0697(15) Uani 1 1 d . .
H21 H 0.234305 0.365986 0.430965 0.084 Uiso 1 1 calc R .
C46 C 0.5575(5) 0.2096(3) 0.1901(3) 0.0752(16) Uani 1 1 d . .
H46 H 0.505809 0.230575 0.202905 0.090 Uiso 1 1 calc R .
C50 C 0.7114(6) 0.1596(3) 0.2173(4) 0.0788(17) Uani 1 1 d . .
H50 H 0.765817 0.146142 0.249903 0.095 Uiso 1 1 calc R .
C33 C 0.7727(6) 0.0711(3) 0.3749(4) 0.0789(18) Uani 1 1 d . .
C55 C 0.6812(6) 0.3442(3) 0.3273(5) 0.097(2) Uani 1 1 d . .
H55 H 0.736561 0.364572 0.318150 0.117 Uiso 1 1 calc R .
C1BA C 0.2752(6) 0.1663(3) 0.4062(5) 0.101(3) Uani 1 1 d . .
H1BA H 0.238492 0.148748 0.437471 0.151 Uiso 1 1 calc GR .
H1BB H 0.223415 0.181313 0.370835 0.151 Uiso 1 1 calc GR .
H1BC H 0.320044 0.191690 0.430471 0.151 Uiso 1 1 calc GR .
C9AA C 0.7354(7) 0.0555(3) 0.3104(5) 0.093(2) Uani 1 1 d . .
H9AA H 0.670560 0.068338 0.287502 0.111 Uiso 1 1 calc R .
C31 C 0.5029(8) 0.0121(3) 0.3693(6) 0.116(3) Uani 1 1 d . .
H31A H 0.507077 -0.002485 0.325611 0.174 Uiso 1 1 calc GR .
H31B H 0.462784 -0.009519 0.393984 0.174 Uiso 1 1 calc GR .
H31C H 0.574168 0.016473 0.394954 0.174 Uiso 1 1 calc GR .
C41 C 0.8682(8) 0.0975(4) 0.6373(5) 0.112(3) Uani 1 1 d . .
H41 H 0.902766 0.091031 0.681803 0.134 Uiso 1 1 calc R .
C34 C 0.8703(10) 0.0516(5) 0.4073(7) 0.162(4) Uani 1 1 d . U
H34 H 0.899909 0.062737 0.451008 0.195 Uiso 1 1 calc R .
C47 C 0.5582(6) 0.2000(3) 0.1200(4) 0.090(2) Uani 1 1 d . .
H47 H 0.504837 0.213706 0.086840 0.109 Uiso 1 1 calc R .
C48 C 0.6359(9) 0.1710(4) 0.1003(4) 0.110(3) Uani 1 1 d . .
H48 H 0.636822 0.165202 0.054138 0.132 Uiso 1 1 calc R .
C49 C 0.7134(8) 0.1503(4) 0.1504(4) 0.103(3) Uani 1 1 d . .
H49 H 0.766742 0.129977 0.138319 0.124 Uiso 1 1 calc R .
C37 C 0.7905(10) 0.0205(3) 0.2762(6) 0.120(3) Uani 1 1 d . .
H37 H 0.762860 0.010454 0.231647 0.144 Uiso 1 1 calc R .
C35 C 0.9243(12) 0.0162(5) 0.3761(8) 0.171(4) Uani 1 1 d . U
H35 H 0.987281 0.001923 0.399510 0.206 Uiso 1 1 calc R .
C36 C 0.8833(12) 0.0022(5) 0.3094(8) 0.151(4) Uani 1 1 d . U
H36 H 0.921271 -0.020495 0.287376 0.181 Uiso 1 1 calc R .
P3 P 0.6530(2) 0.50889(7) 0.65507(13) 0.0935(6) Uani 1 1 d . .
F4 F 0.6866(4) 0.45270(16) 0.6662(3) 0.1053(14) Uani 1 1 d . .
F6 F 0.5406(8) 0.4917(3) 0.6287(7) 0.257(7) Uani 1 1 d . .
F1 F 0.6248(15) 0.5115(4) 0.7227(5) 0.282(8) Uani 1 1 d . .
F3 F 0.6685(19) 0.5027(5) 0.5802(7) 0.332(11) Uani 1 1 d . .
F2 F 0.6216(7) 0.56419(18) 0.6425(4) 0.171(3) Uani 1 1 d . .
F5 F 0.7629(8) 0.5239(3) 0.6823(12) 0.341(11) Uani 1 1 d . .

loop_
_atom_site_aniso_label
_atom_site_aniso_U_11
_atom_site_aniso_U_22
_atom_site_aniso_U_33
_atom_site_aniso_U_23
_atom_site_aniso_U_13
_atom_site_aniso_U_12
Ru2 0.0496(2) 0.0499(3) 0.0502(3) -0.00031(14) 0.00902(17) -0.00011(14)
Ru1 0.0550(3) 0.0528(3) 0.0454(3) 0.00044(14) 0.00428(17) -0.00110(15)
P2 0.0469(6) 0.0579(7) 0.0488(7) 0.0029(5) 0.0070(5) -0.0008(5)
P1 0.0555(8) 0.0633(8) 0.0583(8) 0.0037(6) 0.0084(6) 0.0098(6)
P4 0.0541(9) 0.1117(14) 0.0709(11) 0.0260(9) 0.0053(7) 0.0024(8)
N6 0.051(2) 0.062(2) 0.060(3) -0.0058(18) 0.0074(18) 0.0005(17)
N9 0.048(2) 0.056(2) 0.054(2) 0.0015(17) 0.0110(17) 0.0038(16)
N3 0.069(3) 0.057(2) 0.053(3) 0.0043(17) 0.010(2) 0.0025(18)
N1 0.072(3) 0.064(3) 0.053(3) -0.0015(19) 0.015(2) -0.006(2)
N8 0.068(3) 0.056(2) 0.044(2) -0.0002(16) 0.0087(18) -0.0018(18)
C53 0.083(4) 0.069(4) 0.082(4) 0.006(3) 0.030(3) 0.008(3)
N4 0.058(2) 0.060(2) 0.049(2) 0.0017(17) 0.0091(18) 0.0002(18)
N2 0.078(3) 0.054(2) 0.053(3) -0.0067(18) 0.005(2) 0.007(2)
C51 0.057(3) 0.055(3) 0.060(3) 0.000(2) 0.009(2) -0.002(2)
F10 0.096(3) 0.123(4) 0.114(4) 0.046(3) 0.028(3) 0.020(3)
C22 0.057(3) 0.075(3) 0.059(3) 0.009(2) 0.012(2) 0.001(2)
N7 0.074(3) 0.056(2) 0.055(3) 0.0009(18) 0.021(2) -0.0033(19)
C44 0.054(3) 0.069(3) 0.063(3) 0.007(2) 0.002(2) -0.002(2)
N5 0.067(3) 0.056(2) 0.059(3) -0.0047(18) 0.015(2) -0.0120(19)
C17 0.080(4) 0.062(3) 0.060(3) -0.005(2) 0.017(3) -0.008(3)
C12 0.097(5) 0.052(3) 0.053(3) 0.001(2) 0.008(3) 0.008(3)
C38 0.063(3) 0.079(4) 0.064(4) 0.013(3) 0.007(3) 0.016(3)
C23 0.054(3) 0.053(3) 0.051(3) 0.006(2) 0.007(2) -0.0008(19)
C27 0.066(4) 0.076(4) 0.078(4) 0.006(3) 0.020(3) -0.016(3)
F12 0.078(3) 0.139(4) 0.071(3) 0.017(2) -0.008(2) 0.007(2)
C25 0.061(3) 0.077(4) 0.078(4) -0.023(3) 0.011(3) -0.017(3)
F8 0.121(4) 0.101(3) 0.144(5) 0.030(3) -0.001(3) -0.001(3)
F9 0.074(3) 0.171(5) 0.112(4) 0.055(3) 0.031(3) 0.008(3)
C11 0.092(4) 0.048(3) 0.058(3) -0.005(2) 0.017(3) 0.001(2)
C3 0.126(8) 0.074(5) 0.127(8) 0.010(4) 0.064(6) -0.024(4)
C14 0.077(4) 0.076(4) 0.069(4) -0.003(3) 0.024(3) -0.018(3)
C19 0.072(4) 0.066(3) 0.058(3) -0.001(2) 0.007(3) -0.006(3)
C52 0.055(3) 0.065(3) 0.074(4) 0.007(3) 0.023(2) 0.001(2)
F7 0.071(3) 0.150(4) 0.095(3) 0.012(3) 0.020(2) -0.001(2)
C1 0.070(4) 0.079(4) 0.084(5) 0.007(3) 0.018(3) -0.011(3)
C10 0.080(4) 0.076(4) 0.065(4) -0.001(3) -0.021(3) 0.006(3)
C39 0.068(4) 0.142(7) 0.065(4) 0.018(4) -0.010(3) 0.006(4)
C43 0.094(5) 0.113(6) 0.073(5) 0.031(4) 0.017(4) 0.008(4)
C4 0.105(6) 0.070(4) 0.073(4) 0.008(3) 0.032(4) -0.005(3)
C16 0.068(4) 0.088(4) 0.067(4) -0.013(3) 0.015(3) -0.006(3)
C18 0.086(4) 0.078(4) 0.056(3) -0.014(3) 0.022(3) -0.011(3)
C20 0.070(4) 0.079(4) 0.060(3) 0.019(3) 0.017(3) 0.021(3)
C40 0.076(5) 0.161(8) 0.070(5) 0.034(5) -0.004(4) 0.011(5)
C56 0.079(4) 0.074(4) 0.111(6) 0.009(4) 0.039(4) -0.007(3)
C42 0.146(9) 0.116(7) 0.073(5) 0.033(4) 0.009(5) 0.007(6)
C54 0.100(5) 0.062(4) 0.097(6) 0.006(3) 0.024(4) -0.011(3)
C28 0.049(3) 0.077(4) 0.082(4) -0.006(3) 0.010(3) -0.008(2)
C29 0.060(4) 0.140(7) 0.099(6) 0.042(5) -0.007(4) -0.001(4)
C13 0.067(3) 0.055(3) 0.054(3) 0.006(2) 0.016(2) 0.003(2)
C9 0.099(6) 0.099(5) 0.089(6) 0.005(4) -0.032(4) 0.032(4)
C15 0.070(4) 0.098(5) 0.084(5) -0.012(4) 0.033(3) -0.011(3)
C24 0.052(3) 0.080(4) 0.068(4) -0.004(3) 0.002(2) -0.015(2)
C8 0.165(9) 0.075(5) 0.071(5) 0.002(3) 0.000(5) 0.042(5)
F11 0.082(3) 0.191(5) 0.105(4) 0.030(4) -0.017(3) -0.034(3)
C6 0.186(11) 0.076(5) 0.089(6) 0.028(4) 0.052(6) 0.032(6)
C30 0.117(7) 0.137(7) 0.075(5) -0.047(5) 0.018(4) -0.034(5)
C7 0.114(6) 0.092(5) 0.065(4) 0.010(3) 0.016(4) 0.032(4)
C2 0.084(5) 0.111(6) 0.119(7) 0.012(5) 0.041(5) -0.019(4)
C5 0.158(9) 0.064(4) 0.110(7) 0.030(4) 0.052(6) 0.005(5)
C32 0.129(8) 0.132(8) 0.134(8) 0.038(6) 0.072(7) -0.014(6)
C26 0.073(4) 0.052(3) 0.092(5) -0.010(3) 0.025(3) -0.011(2)
C45 0.052(3) 0.072(3) 0.053(3) 0.006(2) 0.013(2) -0.004(2)
C21 0.066(4) 0.086(4) 0.056(3) 0.012(3) 0.011(3) 0.016(3)
C46 0.071(4) 0.096(4) 0.061(4) 0.008(3) 0.017(3) 0.008(3)
C50 0.074(4) 0.097(5) 0.070(4) 0.011(3) 0.026(3) 0.007(3)
C33 0.076(4) 0.079(4) 0.087(5) 0.009(3) 0.029(3) 0.020(3)
C55 0.080(5) 0.071(4) 0.141(8) 0.009(4) 0.022(5) -0.015(3)
C1BA 0.056(4) 0.104(6) 0.144(8) -0.012(5) 0.022(4) 0.009(3)
C9AA 0.107(6) 0.077(4) 0.097(6) -0.002(4) 0.028(5) 0.004(4)
C31 0.125(7) 0.054(4) 0.174(10) -0.006(4) 0.042(7) -0.008(4)
C41 0.098(6) 0.160(9) 0.071(5) 0.017(5) -0.005(4) 0.035(6)
C34 0.139(7) 0.181(8) 0.160(8) -0.014(7) 0.009(6) 0.110(7)
C47 0.084(5) 0.128(6) 0.057(4) 0.010(4) 0.007(3) -0.003(4)
C48 0.138(8) 0.138(7) 0.064(5) 0.012(4) 0.046(5) -0.008(6)
C49 0.109(6) 0.135(7) 0.076(5) 0.007(5) 0.046(5) 0.025(5)
C37 0.164(10) 0.094(6) 0.116(7) -0.024(5) 0.064(7) 0.008(6)
C35 0.162(8) 0.180(8) 0.172(8) -0.014(7) 0.028(7) 0.098(6)
C36 0.161(9) 0.151(8) 0.154(9) -0.016(7) 0.060(7) 0.073(7)
P3 0.1160(17) 0.0591(10) 0.1112(17) -0.0071(9) 0.0365(13) -0.0127(9)
F4 0.105(3) 0.076(2) 0.131(4) -0.001(2) 0.009(3) -0.007(2)
F6 0.205(9) 0.120(5) 0.376(17) -0.014(7) -0.136(10) 0.068(6)
F1 0.51(2) 0.219(10) 0.151(8) -0.009(7) 0.156(12) 0.079(11)
F3 0.61(3) 0.233(11) 0.218(11) 0.093(9) 0.258(16) 0.185(15)
F2 0.218(8) 0.065(3) 0.236(8) 0.022(4) 0.057(6) 0.011(4)
F5 0.138(7) 0.137(7) 0.73(3) -0.062(12) 0.016(12) -0.062(5)

loop_
_atom_type_symbol
_atom_type_description
_atom_type_scat_dispersion_real
_atom_type_scat_dispersion_imag
_atom_type_scat_source
C C 0.0033 0.0016 'International Tables Vol C Tables 4.2.6.8 and 6.1.1.4'
H H 0.0000 0.0000 'International Tables Vol C Tables 4.2.6.8 and 6.1.1.4'
F F 0.0171 0.0103 'International Tables Vol C Tables 4.2.6.8 and 6.1.1.4'
N N 0.0061 0.0033 'International Tables Vol C Tables 4.2.6.8 and 6.1.1.4'
P P 0.1023 0.0942 'International Tables Vol C Tables 4.2.6.8 and 6.1.1.4'
Ru Ru -1.2594 0.8363 'International Tables Vol C Tables 4.2.6.8 and 6.1.1.4'

loop_
_geom_angle_atom_site_label_1
_geom_angle_atom_site_label_2
_geom_angle_atom_site_label_3
_geom_angle
P1 Ru2 P2 71.39(6)
N9 Ru2 P2 88.44(12)
N9 Ru2 P1 87.21(12)
N9 Ru2 C27 97.2(2)
N9 Ru2 C25 153.1(2)
N9 Ru2 C28 90.7(2)
N9 Ru2 C24 118.9(2)
N9 Ru2 C26 131.7(2)
C27 Ru2 P2 166.39(19)
C27 Ru2 P1 121.09(19)
C27 Ru2 C28 37.2(2)
C27 Ru2 C24 62.5(2)
C27 Ru2 C26 37.0(2)
C25 Ru2 P2 107.97(19)
C25 Ru2 P1 117.79(18)
C25 Ru2 C27 62.5(3)
C25 Ru2 C28 62.5(2)
C25 Ru2 C24 37.6(2)
C25 Ru2 C26 37.5(3)
C28 Ru2 P2 130.84(18)
C28 Ru2 P1 157.63(18)
C24 Ru2 P2 103.97(17)
C24 Ru2 P1 153.70(18)
C24 Ru2 C28 37.4(2)
C26 Ru2 P2 139.79(17)
C26 Ru2 P1 103.63(18)
C26 Ru2 C28 62.1(2)
C26 Ru2 C24 62.5(2)
N6 Ru1 N8 86.42(17)
N6 Ru1 N4 83.30(18)
N1 Ru1 N6 177.78(19)
N1 Ru1 N8 92.51(18)
N1 Ru1 N4 98.56(19)
N4 Ru1 N8 85.16(17)
N2 Ru1 N6 98.4(2)
N2 Ru1 N1 79.6(2)
N2 Ru1 N8 88.93(17)
N2 Ru1 N4 173.73(17)
C23 Ru1 N6 91.33(19)
C23 Ru1 N1 89.73(19)
C23 Ru1 N8 177.74(19)
C23 Ru1 N4 94.83(19)
C23 Ru1 N2 91.16(19)
C51 P2 Ru2 124.54(19)
C51 P2 C44 105.1(3)
C44 P2 Ru2 95.99(18)
C45 P2 Ru2 120.16(18)
C45 P2 C51 101.9(3)
C45 P2 C44 106.9(3)
C44 P1 Ru2 95.99(18)
C38 P1 Ru2 122.8(2)
C38 P1 C44 106.2(3)
C33 P1 Ru2 123.3(3)
C33 P1 C44 104.4(3)
C33 P1 C38 101.3(3)
F10 P4 F12 89.0(3)
F10 P4 F9 89.8(3)
F10 P4 F7 88.7(3)
F12 P4 F9 89.0(3)
F8 P4 F10 178.8(3)
F8 P4 F12 89.9(3)
F8 P4 F9 89.9(3)
F8 P4 F7 91.5(3)
F7 P4 F12 89.2(3)
F7 P4 F9 177.7(4)
F11 P4 F10 89.5(3)
F11 P4 F12 177.8(3)
F11 P4 F8 91.7(3)
F11 P4 F9 92.5(3)
F11 P4 F7 89.2(3)
N5 N6 Ru1 118.8(3)
C16 N6 Ru1 137.1(4)
C16 N6 N5 103.8(5)
C23 N9 Ru2 173.3(4)
N4 N3 C13 120.4(4)
C20 N3 N4 110.3(5)
C20 N3 C13 129.3(5)
C11 N1 Ru1 113.5(4)
C1 N1 Ru1 129.7(4)
C1 N1 C11 116.8(5)
N7 N8 Ru1 118.0(3)
C19 N8 Ru1 136.6(4)
C19 N8 N7 105.5(4)
C54 C53 C52 119.5(6)
N3 N4 Ru1 116.7(3)
C22 N4 Ru1 137.3(4)
C22 N4 N3 105.7(4)
C12 N2 Ru1 113.4(4)
C10 N2 Ru1 127.7(4)
C10 N2 C12 118.6(5)
C52 C51 P2 120.7(4)
C52 C51 C56 119.3(5)
C56 C51 P2 120.0(5)
N4 C22 C21 110.8(6)
N8 N7 C13 118.8(4)
C17 N7 N8 111.3(4)
C17 N7 C13 129.8(5)
P2 C44 P1 93.6(3)
N6 N5 C13 118.3(4)
C14 N5 N6 112.9(5)
C14 N5 C13 128.2(5)
N7 C17 C18 107.9(5)
N2 C12 C7 121.4(7)
C11 C12 N2 117.4(5)
C11 C12 C7 121.1(7)
C39 C38 P1 123.2(5)
C39 C38 C43 119.6(7)
C43 C38 P1 116.9(6)
N9 C23 Ru1 178.3(5)
C28 C27 Ru2 72.8(3)
C28 C27 C32 124.8(7)
C32 C27 Ru2 125.6(6)
C26 C27 Ru2 72.0(3)
C26 C27 C28 109.1(6)
C26 C27 C32 125.9(7)
C24 C25 Ru2 73.6(3)
C24 C25 C30 121.8(7)
C30 C25 Ru2 132.9(5)
C26 C25 Ru2 72.9(4)
C26 C25 C24 109.2(6)
C26 C25 C30 126.9(7)
N1 C11 C4 121.9(6)
C12 C11 N1 115.9(5)
C12 C11 C4 122.2(6)
C2 C3 C4 120.8(7)
N5 C14 C15 106.4(6)
N8 C19 C18 110.4(5)
C51 C52 C53 120.4(5)
N1 C1 C2 124.6(7)
N2 C10 C9 122.3(8)
C38 C39 C40 120.8(8)
C42 C43 C38 117.8(8)
C11 C4 C5 116.5(8)
C3 C4 C11 117.8(6)
C3 C4 C5 125.7(7)
N6 C16 C15 111.5(6)
C17 C18 C19 104.9(5)
N3 C20 C21 108.4(6)
C41 C40 C39 120.1(9)
C55 C56 C51 120.4(7)
C41 C42 C43 121.9(8)
C55 C54 C53 120.0(6)
C27 C28 Ru2 70.0(3)
C27 C28 C24 107.6(5)
C27 C28 C1BA 126.9(7)
C24 C28 Ru2 71.1(3)
C24 C28 C1BA 125.5(7)
C1BA C28 Ru2 125.3(5)
N3 C13 N7 110.0(5)
N3 C13 N5 109.6(4)
N7 C13 N5 112.3(5)
C8 C9 C10 118.9(8)
C16 C15 C14 105.5(6)
C25 C24 Ru2 68.9(3)
C25 C24 C28 106.6(6)
C25 C24 C29 127.6(7)
C28 C24 Ru2 71.5(3)
C28 C24 C29 125.4(7)
C29 C24 Ru2 129.6(5)
C7 C8 C9 120.6(7)
C5 C6 C7 121.1(8)
C12 C7 C6 117.4(9)
C8 C7 C12 118.1(8)
C8 C7 C6 124.5(8)
C3 C2 C1 117.9(8)
C6 C5 C4 121.4(8)
C27 C26 Ru2 70.9(3)
C27 C26 C25 107.3(6)
C27 C26 C31 125.8(7)
C25 C26 Ru2 69.6(3)
C25 C26 C31 126.8(7)
C31 C26 Ru2 127.4(5)
C46 C45 P2 117.5(4)
C50 C45 P2 125.2(5)
C50 C45 C46 117.2(6)
C20 C21 C22 104.8(5)
C45 C46 C47 119.4(6)
C49 C50 C45 123.9(7)
C9AA C33 P1 120.2(6)
C9AA C33 C34 117.1(8)
C34 C33 P1 122.5(7)
C56 C55 C54 120.3(7)
C33 C9AA C37 122.9(9)
C40 C41 C42 119.8(8)
C35 C34 C33 121.4(13)
C48 C47 C46 121.0(7)
C47 C48 C49 118.5(7)
C50 C49 C48 119.8(8)
C36 C37 C9AA 118.1(11)
C34 C35 C36 119.0(12)
C37 C36 C35 121.4(9)
F6 P3 F4 88.3(3)
F6 P3 F3 84.5(10)
F6 P3 F2 92.2(4)
F1 P3 F4 91.2(5)
F1 P3 F6 88.0(10)
F1 P3 F3 172.4(12)
F1 P3 F2 90.2(5)
F1 P3 F5 91.0(11)
F3 P3 F4 87.5(4)
F3 P3 F2 91.2(5)
F2 P3 F4 178.5(4)
F5 P3 F4 89.8(5)
F5 P3 F6 177.8(8)
F5 P3 F3 96.4(11)
F5 P3 F2 89.7(5)

loop_
_geom_bond_atom_site_label_1
_geom_bond_atom_site_label_2
_geom_bond_distance
Ru2 P2 2.3104(15)
Ru2 P1 2.3062(19)
Ru2 N9 2.067(4)
Ru2 C27 2.213(6)
Ru2 C25 2.184(6)
Ru2 C28 2.250(6)
Ru2 C24 2.246(6)
Ru2 C26 2.227(5)
Ru1 N6 2.077(5)
Ru1 N1 2.057(5)
Ru1 N8 2.121(4)
Ru1 N4 2.087(4)
Ru1 N2 2.052(5)
Ru1 C23 2.003(5)
P2 C51 1.825(5)
P2 C44 1.845(6)
P2 C45 1.823(6)
P1 C44 1.850(6)
P1 C38 1.842(6)
P1 C33 1.842(6)
P4 F10 1.583(5)
P4 F12 1.597(5)
P4 F8 1.575(5)
P4 F9 1.602(5)
P4 F7 1.587(5)
P4 F11 1.568(6)
N6 N5 1.367(6)
N6 C16 1.344(7)
N9 C23 1.154(7)
N3 N4 1.373(6)
N3 C20 1.346(7)
N3 C13 1.442(7)
N1 C11 1.394(7)
N1 C1 1.305(8)
N8 N7 1.356(6)
N8 C19 1.329(7)
C53 C52 1.392(8)
C53 C54 1.388(10)
N4 C22 1.321(7)
N2 C12 1.384(8)
N2 C10 1.324(8)
C51 C52 1.381(8)
C51 C56 1.391(8)
C22 C21 1.414(8)
N7 C17 1.329(7)
N7 C13 1.442(7)
N5 C14 1.326(7)
N5 C13 1.463(7)
C17 C18 1.367(9)
C12 C11 1.381(9)
C12 C7 1.411(9)
C38 C39 1.351(10)
C38 C43 1.400(9)
C27 C28 1.423(9)
C27 C32 1.519(11)
C27 C26 1.410(9)
C25 C24 1.428(9)
C25 C30 1.547(10)
C25 C26 1.420(10)
C11 C4 1.398(9)
C3 C4 1.391(13)
C3 C2 1.348(12)
C14 C15 1.390(10)
C19 C18 1.401(8)
C1 C2 1.409(9)
C10 C9 1.403(9)
C39 C40 1.416(10)
C43 C42 1.395(11)
C4 C5 1.443(11)
C16 C15 1.380(10)
C20 C21 1.360(10)
C40 C41 1.327(13)
C56 C55 1.375(10)
C42 C41 1.368(14)
C54 C55 1.377(11)
C28 C24 1.441(9)
C28 C1BA 1.487(10)
C29 C24 1.493(9)
C9 C8 1.378(14)
C8 C7 1.370(14)
C6 C7 1.424(13)
C6 C5 1.367(14)
C26 C31 1.523(10)
C45 C46 1.386(8)
C45 C50 1.361(8)
C46 C47 1.418(10)
C50 C49 1.354(10)
C33 C9AA 1.350(11)
C33 C34 1.389(12)
C9AA C37 1.413(11)
C34 C35 1.379(14)
C47 C48 1.364(12)
C48 C49 1.383(13)
C37 C36 1.333(17)
C35 C36 1.385(19)
P3 F4 1.570(5)
P3 F6 1.496(10)
P3 F1 1.451(9)
P3 F3 1.541(10)
P3 F2 1.544(5)
P3 F5 1.455(10)
